data_1544951
loop_
_publ_author_name
'Zhao, Huan'
'Chen, Guo-Dong'
'Zou, Jian'
'He, Rong-Rong'
'Qin, Sheng-Ying'
'Hu, Dan'
'Li, Guo-Qiang'
'Guo, Liang-Dong'
'Yao, Xin-Sheng'
'Gao, Hao'

_publ_section_title
;
 Dimericbiscognienyne A: A Meroterpenoid Dimer from Biscogniauxia sp. with
 New Skeleton and Its Activity.
;
_journal_name_full 'Organic letters'
_journal_paper_doi 10.1021/acs.orglett.6b03264
_journal_year 2016
_chemical_absolute_configuration unk
_chemical_formula_moiety 'C16 H22 O3'
_chemical_formula_sum 'C16 H22 O3'
_chemical_formula_weight 262.34
_chemical_name_systematic
;
 ? 
;
_space_group_crystal_system trigonal
_space_group_IT_number 144
_space_group_name_Hall 'P 31'
_space_group_name_H-M_alt 'P 31'
_symmetry_space_group_name_Hall 'P 31'
_symmetry_space_group_name_H-M 'P 31'
_atom_sites_solution_hydrogens geom
_atom_sites_solution_primary direct
_atom_sites_solution_secondary difmap
_audit_creation_date 2016-09-16
_audit_creation_method
;
Olex2 1.2
(compiled 2016.09.09 svn.r3337 for OlexSys, GUI svn.r5227)
;
_cell_angle_alpha 90.00
_cell_angle_beta 90.00
_cell_angle_gamma 120.00
_cell_formula_units_Z 3
_cell_length_a 14.6149(3)
_cell_length_b 14.6149(3)
_cell_length_c 6.24615(13)
_cell_measurement_reflns_used 6116
_cell_measurement_temperature 173.00(10)
_cell_measurement_theta_max 62.9610
_cell_measurement_theta_min 3.4520
_cell_volume 1155.41(4)
_computing_cell_refinement
;
CrysAlisPro, Agilent Technologies,
Version 1.171.36.28 (release 01-02-2013 CrysAlis171 .NET)
(compiled Feb  1 2013,16:14:44)
;
_computing_data_collection
;
CrysAlisPro, Agilent Technologies,
Version 1.171.36.28 (release 01-02-2013 CrysAlis171 .NET)
(compiled Feb  1 2013,16:14:44)
;
_computing_data_reduction
;
CrysAlisPro, Agilent Technologies,
Version 1.171.36.28 (release 01-02-2013 CrysAlis171 .NET)
(compiled Feb  1 2013,16:14:44)
;
_computing_molecular_graphics 'Olex2 (Dolomanov et al., 2009)'
_computing_publication_material 'Olex2 (Dolomanov et al., 2009)'
_computing_structure_refinement 'ShelXL (Sheldrick, 2015)'
_computing_structure_solution 'SIR2004 (Burla et al., 2007)'
_diffrn_ambient_temperature 173.00(10)
_diffrn_detector_area_resol_mean 16.0288
_diffrn_measured_fraction_theta_full 0.996
_diffrn_measured_fraction_theta_max 0.997
_diffrn_measurement_details
;
#__ type_ start__ end____ width___ exp.time_
  1 omega -101.00  -67.00   1.0000    1.0000
omega____ theta____ kappa____ phi______ frames
    -      -33.1184 -178.0000   30.0000 34

#__ type_ start__ end____ width___ exp.time_
  2 omega  -93.00  -59.00   1.0000    1.0000
omega____ theta____ kappa____ phi______ frames
    -      -33.1184 -178.0000  -90.0000 34

#__ type_ start__ end____ width___ exp.time_
  3 omega -105.00  -59.00   1.0000    1.0000
omega____ theta____ kappa____ phi______ frames
    -      -33.1184 -178.0000 -180.0000 46

#__ type_ start__ end____ width___ exp.time_
  4 omega   14.00   52.00   1.0000    1.0000
omega____ theta____ kappa____ phi______ frames
    -       33.1184   57.0000   90.0000 38

#__ type_ start__ end____ width___ exp.time_
  5 omega   34.00  106.00   1.0000    1.0000
omega____ theta____ kappa____ phi______ frames
    -       33.1184   19.0000 -150.0000 72

#__ type_ start__ end____ width___ exp.time_
  6 omega  -10.00   24.00   1.0000    1.0000
omega____ theta____ kappa____ phi______ frames
    -       33.1184   19.0000 -150.0000 34

#__ type_ start__ end____ width___ exp.time_
  7 omega  -68.00  -39.00   1.0000    7.0000
omega____ theta____ kappa____ phi______ frames
    -      -64.0000  -77.0000   90.0000 29

#__ type_ start__ end____ width___ exp.time_
  8 omega   19.00   57.00   1.0000    7.0000
omega____ theta____ kappa____ phi______ frames
    -       90.5000  -45.0000  -90.0000 38

#__ type_ start__ end____ width___ exp.time_
  9 omega   25.00   56.00   1.0000    7.0000
omega____ theta____ kappa____ phi______ frames
    -       90.5000  -61.0000  -30.0000 31

#__ type_ start__ end____ width___ exp.time_
 10 omega   93.00  119.00   1.0000    7.0000
omega____ theta____ kappa____ phi______ frames
    -       90.5000  111.0000  120.0000 26

#__ type_ start__ end____ width___ exp.time_
 11 omega   61.00   87.00   1.0000    7.0000
omega____ theta____ kappa____ phi______ frames
    -       90.5000  -61.0000  -30.0000 26

#__ type_ start__ end____ width___ exp.time_
 12 omega   98.00  158.00   1.0000    7.0000
omega____ theta____ kappa____ phi______ frames
    -       90.5000   61.0000  120.0000 60

#__ type_ start__ end____ width___ exp.time_
 13 omega   23.00   86.00   1.0000    7.0000
omega____ theta____ kappa____ phi______ frames
    -       90.5000 -111.0000  -60.0000 63

#__ type_ start__ end____ width___ exp.time_
 14 omega   72.00   99.00   1.0000    7.0000
omega____ theta____ kappa____ phi______ frames
    -       90.5000   61.0000   90.0000 27

#__ type_ start__ end____ width___ exp.time_
 15 omega   76.00  108.00   1.0000    7.0000
omega____ theta____ kappa____ phi______ frames
    -       90.5000   61.0000 -150.0000 32

#__ type_ start__ end____ width___ exp.time_
 16 omega   62.00  140.00   1.0000    7.0000
omega____ theta____ kappa____ phi______ frames
    -       90.5000   77.0000   90.0000 78

#__ type_ start__ end____ width___ exp.time_
 17 omega   21.00   68.00   1.0000    7.0000
omega____ theta____ kappa____ phi______ frames
    -       90.5000  -45.0000    0.0000 47

#__ type_ start__ end____ width___ exp.time_
 18 omega   30.00   57.00   1.0000    7.0000
omega____ theta____ kappa____ phi______ frames
    -       90.5000  -45.0000  -30.0000 27

#__ type_ start__ end____ width___ exp.time_
 19 omega   19.00   83.00   1.0000    7.0000
omega____ theta____ kappa____ phi______ frames
    -       90.5000 -111.0000  -90.0000 64

#__ type_ start__ end____ width___ exp.time_
 20 omega  120.00  145.00   1.0000    7.0000
omega____ theta____ kappa____ phi______ frames
    -       90.5000   61.0000 -150.0000 25

#__ type_ start__ end____ width___ exp.time_
 21 omega   22.00   78.00   1.0000    7.0000
omega____ theta____ kappa____ phi______ frames
    -       90.5000 -121.0000  125.0000 56

#__ type_ start__ end____ width___ exp.time_
 22 omega   86.00  157.00   1.0000    7.0000
omega____ theta____ kappa____ phi______ frames
    -       90.5000   15.0000   90.0000 71

#__ type_ start__ end____ width___ exp.time_
 23 omega  104.00  129.00   1.0000    7.0000
omega____ theta____ kappa____ phi______ frames
    -       90.5000   61.0000   90.0000 25

#__ type_ start__ end____ width___ exp.time_
 24 omega   32.00   57.00   1.0000    7.0000
omega____ theta____ kappa____ phi______ frames
    -       90.5000  -30.0000  120.0000 25

#__ type_ start__ end____ width___ exp.time_
 25 omega   61.00  114.00   1.0000    7.0000
omega____ theta____ kappa____ phi______ frames
    -       90.5000   77.0000   60.0000 53

#__ type_ start__ end____ width___ exp.time_
 26 omega   78.00  103.00   1.0000    7.0000
omega____ theta____ kappa____ phi______ frames
    -       90.5000   61.0000 -180.0000 25

#__ type_ start__ end____ width___ exp.time_
 27 omega   60.00   85.00   1.0000    7.0000
omega____ theta____ kappa____ phi______ frames
    -       90.5000   77.0000   90.0000 25

#__ type_ start__ end____ width___ exp.time_
 28 omega   69.00   94.00   1.0000    7.0000
omega____ theta____ kappa____ phi______ frames
    -       90.5000   61.0000  120.0000 25

#__ type_ start__ end____ width___ exp.time_
 29 omega  -71.00   13.00   1.0000    1.0000
omega____ theta____ kappa____ phi______ frames
    -      -33.3684   91.0000   96.0000 84

#__ type_ start__ end____ width___ exp.time_
 30 omega    3.00  104.00   1.0000    1.0000
omega____ theta____ kappa____ phi______ frames
    -       33.3684   77.0000  120.0000 101

#__ type_ start__ end____ width___ exp.time_
 31 omega    9.00  105.00   1.0000    1.0000
omega____ theta____ kappa____ phi______ frames
    -       33.3684   43.0000  -17.0000 96

#__ type_ start__ end____ width___ exp.time_
 32 omega    3.00  104.00   1.0000    1.0000
omega____ theta____ kappa____ phi______ frames
    -       33.3684   77.0000    0.0000 101

#__ type_ start__ end____ width___ exp.time_
 33 omega    3.00  104.00   1.0000    1.0000
omega____ theta____ kappa____ phi______ frames
    -       33.3684   77.0000 -150.0000 101

#__ type_ start__ end____ width___ exp.time_
 34 omega  -39.00   59.00   1.0000    1.0000
omega____ theta____ kappa____ phi______ frames
    -       33.3684  -37.0000 -180.0000 98

#__ type_ start__ end____ width___ exp.time_
 35 omega   67.00  162.00   1.0000    7.0000
omega____ theta____ kappa____ phi______ frames
    -       90.5000   45.0000  -60.0000 95

#__ type_ start__ end____ width___ exp.time_
 36 omega   19.00   93.00   1.0000    7.0000
omega____ theta____ kappa____ phi______ frames
    -       90.5000  -91.0000  -16.0000 74

#__ type_ start__ end____ width___ exp.time_
 37 omega   60.00  161.00   1.0000    7.0000
omega____ theta____ kappa____ phi______ frames
    -       90.5000   77.0000  -30.0000 101

#__ type_ start__ end____ width___ exp.time_
 38 omega   60.00  161.00   1.0000    7.0000
omega____ theta____ kappa____ phi______ frames
    -       90.5000   77.0000  150.0000 101

#__ type_ start__ end____ width___ exp.time_
 39 omega   69.00  159.00   1.0000    7.0000
omega____ theta____ kappa____ phi______ frames
    -       90.5000   61.0000 -120.0000 90

#__ type_ start__ end____ width___ exp.time_
 40 omega   19.00   83.00   1.0000    7.0000
omega____ theta____ kappa____ phi______ frames
    -       90.5000  -94.0000  150.0000 64

#__ type_ start__ end____ width___ exp.time_
 41 omega   69.00  159.00   1.0000    7.0000
omega____ theta____ kappa____ phi______ frames
    -       90.5000   61.0000    0.0000 90
;
_diffrn_measurement_device_type 'Xcalibur, Sapphire3, Gemini ultra'
_diffrn_measurement_method '\w scans'
_diffrn_orient_matrix_UB_11 -0.1178622000
_diffrn_orient_matrix_UB_12 -0.0326853000
_diffrn_orient_matrix_UB_13 -0.0069460000
_diffrn_orient_matrix_UB_21 0.0273063000
_diffrn_orient_matrix_UB_22 0.0995085000
_diffrn_orient_matrix_UB_23 -0.1319665000
_diffrn_orient_matrix_UB_31 -0.0134475000
_diffrn_orient_matrix_UB_32 -0.0620189000
_diffrn_orient_matrix_UB_33 -0.2081420000
_diffrn_radiation_monochromator mirror
_diffrn_radiation_type CuK\a
_diffrn_radiation_wavelength 1.54184
_diffrn_reflns_av_R_equivalents 0.0831
_diffrn_reflns_av_unetI/netI 0.0456
_diffrn_reflns_limit_h_max 16
_diffrn_reflns_limit_h_min -16
_diffrn_reflns_limit_k_max 16
_diffrn_reflns_limit_k_min -16
_diffrn_reflns_limit_l_max 7
_diffrn_reflns_limit_l_min -7
_diffrn_reflns_number 12639
_diffrn_reflns_theta_full 62.92
_diffrn_reflns_theta_max 62.92
_diffrn_reflns_theta_min 3.49
_diffrn_source 'Enhance Ultra (Cu) X-ray Source'
_exptl_absorpt_coefficient_mu 0.614
_exptl_absorpt_correction_T_max 1.00000
_exptl_absorpt_correction_T_min 0.70876
_exptl_absorpt_correction_type multi-scan
_exptl_absorpt_process_details
;
CrysAlisPro, Agilent Technologies,
Version 1.171.36.28 (release 01-02-2013 CrysAlis171 .NET)
(compiled Feb  1 2013,16:14:44)
Empirical absorption correction using spherical harmonics,
 implemented in SCALE3 ABSPACK scaling algorithm.
;
_exptl_crystal_colour
;
;
_exptl_crystal_density_diffrn 1.131
_exptl_crystal_density_method 'not measured'
_exptl_crystal_description
;
;
_exptl_crystal_F_000 426
_refine_diff_density_max 0.311
_refine_diff_density_min -0.201
_refine_diff_density_rms 0.051
_refine_ls_abs_structure_details 'Flack H D (1983), Acta Cryst. A39, 876-881'
_refine_ls_abs_structure_Flack -0.2(4)
_refine_ls_extinction_coef 0.0068(19)
_refine_ls_extinction_expression Fc^*^=kFc[1+0.001xFc^2^\l^3^/sin(2\q)]^-1/4^
_refine_ls_extinction_method SHELXL
_refine_ls_goodness_of_fit_ref 1.046
_refine_ls_hydrogen_treatment constr
_refine_ls_matrix_type full
_refine_ls_number_parameters 177
_refine_ls_number_reflns 2487
_refine_ls_number_restraints 1
_refine_ls_restrained_S_all 1.046
_refine_ls_R_factor_all 0.0519
_refine_ls_R_factor_gt 0.0516
_refine_ls_shift/su_max 0.001
_refine_ls_shift/su_mean 0.000
_refine_ls_structure_factor_coef Fsqd
_refine_ls_weighting_details 'calc w=1/[\s^2^(Fo^2^)+(0.1074P)^2^+0.0641P] where P=(Fo^2^+2Fc^2^)/3'
_refine_ls_weighting_scheme calc
_refine_ls_wR_factor_gt 0.1358
_refine_ls_wR_factor_ref 0.1362
_reflns_number_gt 2467
_reflns_number_total 2487
_reflns_threshold_expression >2sigma(I)
_cod_data_source_file ol6b03264_si_003.cif
_cod_data_source_block comp2
_cod_database_code 1544951
_chemical_oxdiff_formula CHNO
_olex2_refinement_description
;
1. Twinned data refinement
 Scales: 0.683(2) 0.317(2)
2. Fixed Uiso
 At 1.2 times of:
  All C(H) groups, All C(H,H) groups
 At 1.5 times of:
  All C(H,H,H) groups, All O(H) groups
3.a Ternary CH refined with riding coordinates:
 C4(H4), C1(H1A)
3.b Secondary CH2 refined with riding coordinates:
 C3(H3A,H3B), C1"(H1"A,H1"B)
3.c Aromatic/amide H refined with riding coordinates:
 C2"(H2"), C5(H5)
3.d Tetrahedral OH refined with riding coordinates:
 O1(H1), O2(H2), O3(H3)
3.e X=CH2 refined with riding coordinates:
 C5'(H5'A,H5'B)
3.f Idealised Me refined as rotating group:
 C4"(H4"A,H4"B,H4"C), C5"(H5"A,H5"B,H5"C), C4'(H4'A,H4'B,H4'C)
;
_olex2_computing_structure_refinement_long 'ShelXL (Sheldrick, 2008)'
_olex2_submission_special_instructions 'No special instructions were received'

loop_
_space_group_symop_id
_space_group_symop_operation_xyz
1 'x, y, z'
2 '-y, x-y, z+1/3'
3 '-x+y, -x, z+2/3'

loop_
_atom_site_label
_atom_site_type_symbol
_atom_site_fract_x
_atom_site_fract_y
_atom_site_fract_z
_atom_site_U_iso_or_equiv
_atom_site_adp_type
_atom_site_occupancy
_atom_site_calc_flag
_atom_site_refinement_flags_posn
O1 O 0.8697(2) 0.0202(2) 0.0275(4) 0.0410(6) Uani 1 d .
H1 H 0.8377 -0.0433 0.0010 0.062 Uiso 1 calc R
O2 O 0.78634(19) 0.13053(18) 0.8179(4) 0.0379(5) Uani 1 d .
H2 H 0.7281 0.0823 0.8538 0.057 Uiso 1 calc R
O3 O 0.96403(19) 0.1216(2) 0.6558(4) 0.0390(5) Uani 1 d .
H3 H 0.9194 0.0765 0.7347 0.058 Uiso 1 calc R
C2 C 0.9176(3) 0.1729(3) 0.5381(5) 0.0339(7) Uani 1 d .
C4 C 0.8786(3) 0.0357(3) 0.2559(5) 0.0349(7) Uani 1 d .
H4 H 0.9250 0.0109 0.3118 0.042 Uiso 1 calc R
C1 C 0.8005(3) 0.1237(3) 0.5941(5) 0.0320(7) Uani 1 d .
H1A H 0.7746 0.1659 0.5219 0.038 Uiso 1 calc R
C6 C 0.7350(3) 0.0109(3) 0.5113(5) 0.0358(7) Uani 1 d .
C4" C 0.8525(4) 0.3859(3) 0.8014(8) 0.0548(11) Uani 1 d .
H4"A H 0.8664 0.3353 0.8700 0.082 Uiso 1 calc GR
H4"B H 0.7780 0.3612 0.8064 0.082 Uiso 1 calc GR
H4"C H 0.8901 0.4525 0.8744 0.082 Uiso 1 calc GR
C2' C 0.5478(3) -0.0934(3) 0.6885(8) 0.0509(10) Uani 1 d .
C3" C 0.8881(3) 0.3995(3) 0.5727(7) 0.0483(9) Uani 1 d .
C2" C 0.9415(3) 0.3583(3) 0.4848(6) 0.0462(8) Uani 1 d .
H2" H 0.9574 0.3718 0.3401 0.055 Uiso 1 calc R
C3' C 0.4471(3) -0.1434(3) 0.7966(9) 0.0601(12) Uani 1 d .
C3 C 0.9286(3) 0.1526(3) 0.3012(5) 0.0364(7) Uani 1 d .
H3A H 0.8949 0.1822 0.2137 0.044 Uiso 1 calc R
H3B H 1.0029 0.1876 0.2630 0.044 Uiso 1 calc R
C5 C 0.7709(3) -0.0283(2) 0.3582(5) 0.0359(7) Uani 1 d .
H5 H 0.7276 -0.0977 0.3136 0.043 Uiso 1 calc R
C1' C 0.6320(3) -0.0494(3) 0.6035(6) 0.0427(8) Uani 1 d .
C5" C 0.8577(5) 0.4665(4) 0.4405(9) 0.0747(15) Uani 1 d .
H5"A H 0.7841 0.4430 0.4614 0.112 Uiso 1 calc GR
H5"B H 0.8704 0.4603 0.2919 0.112 Uiso 1 calc GR
H5"C H 0.8992 0.5390 0.4840 0.112 Uiso 1 calc GR
C1" C 0.9793(3) 0.2918(3) 0.5952(6) 0.0430(8) Uani 1 d .
H1"A H 0.9749 0.2990 0.7487 0.052 Uiso 1 calc R
H1"B H 1.0531 0.3195 0.5598 0.052 Uiso 1 calc R
C4' C 0.4468(5) -0.1706(5) 1.0199(11) 0.0808(16) Uani 1 d .
H4'A H 0.4562 -0.2310 1.0301 0.121 Uiso 1 calc GR
H4'B H 0.3807 -0.1868 1.0840 0.121 Uiso 1 calc GR
H4'C H 0.5035 -0.1120 1.0936 0.121 Uiso 1 calc GR
C5' C 0.3576(4) -0.1607(6) 0.6901(13) 0.093(2) Uani 1 d .
H5'A H 0.3618 -0.1403 0.5478 0.112 Uiso 1 calc R
H5'B H 0.2928 -0.1929 0.7603 0.112 Uiso 1 calc R

loop_
_atom_site_aniso_label
_atom_site_aniso_U_11
_atom_site_aniso_U_22
_atom_site_aniso_U_33
_atom_site_aniso_U_23
_atom_site_aniso_U_13
_atom_site_aniso_U_12
O1 0.0680(15) 0.0484(13) 0.0209(11) -0.0022(9) 0.0039(11) 0.0397(12)
O2 0.0425(11) 0.0424(12) 0.0303(11) -0.0011(10) 0.0073(10) 0.0222(9)
O3 0.0440(11) 0.0592(13) 0.0257(11) 0.0048(11) 0.0032(10) 0.0348(11)
C2 0.0435(17) 0.0411(17) 0.0238(15) -0.0003(13) -0.0003(13) 0.0263(15)
C4 0.0509(18) 0.0501(18) 0.0192(14) -0.0001(13) 0.0011(12) 0.0369(16)
C1 0.0420(17) 0.0389(16) 0.0231(14) 0.0031(12) 0.0030(12) 0.0262(14)
C6 0.0439(16) 0.0375(16) 0.0290(16) -0.0006(13) 0.0001(14) 0.0225(14)
C4" 0.068(2) 0.0461(19) 0.057(3) 0.0096(19) 0.016(2) 0.0328(19)
C2' 0.052(2) 0.0353(16) 0.055(2) -0.0066(17) 0.0088(19) 0.0143(16)
C3" 0.060(2) 0.0337(17) 0.046(2) 0.0016(15) 0.0055(18) 0.0200(16)
C2" 0.0550(19) 0.0376(16) 0.035(2) 0.0019(15) 0.0067(17) 0.0151(15)
C3' 0.051(2) 0.0338(17) 0.071(3) -0.0029(19) 0.021(2) 0.0026(17)
C3 0.0422(16) 0.0467(18) 0.0249(17) 0.0028(13) 0.0060(13) 0.0256(15)
C5 0.0466(17) 0.0330(15) 0.0291(15) 0.0042(13) 0.0009(13) 0.0206(14)
C1' 0.0461(19) 0.0360(16) 0.0391(19) -0.0005(15) 0.0005(16) 0.0155(15)
C5" 0.118(4) 0.048(2) 0.068(3) 0.008(2) -0.004(3) 0.049(3)
C1" 0.0368(16) 0.0436(17) 0.0371(18) -0.0027(15) 0.0030(14) 0.0115(14)
C4' 0.080(3) 0.072(3) 0.081(4) 0.019(3) 0.033(3) 0.030(3)
C5' 0.045(2) 0.113(5) 0.086(4) -0.011(4) 0.007(3) 0.012(3)

loop_
_atom_type_symbol
_atom_type_description
_atom_type_scat_dispersion_real
_atom_type_scat_dispersion_imag
_atom_type_scat_source
C C 0.0181 0.0091 'International Tables Vol C Tables 4.2.6.8 and 6.1.1.4'
H H 0.0000 0.0000 'International Tables Vol C Tables 4.2.6.8 and 6.1.1.4'
O O 0.0492 0.0322 'International Tables Vol C Tables 4.2.6.8 and 6.1.1.4'

loop_
_geom_angle_atom_site_label_1
_geom_angle_atom_site_label_2
_geom_angle_atom_site_label_3
_geom_angle
C4 O1 H1 109.5
C1 O2 H2 109.5
C2 O3 H3 109.5
O3 C2 C1 110.3(3)
O3 C2 C3 105.7(2)
O3 C2 C1" 107.8(3)
C1 C2 C3 109.3(3)
C1 C2 C1" 111.2(2)
C3 C2 C1" 112.4(3)
O1 C4 H4 108.6
O1 C4 C3 108.5(3)
O1 C4 C5 109.7(3)
C3 C4 H4 108.6
C3 C4 C5 112.7(3)
C5 C4 H4 108.6
O2 C1 C2 111.1(3)
O2 C1 H1A 107.0
O2 C1 C6 112.0(3)
C2 C1 H1A 107.0
C6 C1 C2 112.4(2)
C6 C1 H1A 107.0
C5 C6 C1 122.2(3)
C5 C6 C1' 122.4(3)
C1' C6 C1 115.4(3)
H4"A C4" H4"B 109.5
H4"A C4" H4"C 109.5
H4"B C4" H4"C 109.5
C3" C4" H4"A 109.5
C3" C4" H4"B 109.5
C3" C4" H4"C 109.5
C1' C2' C3' 177.9(4)
C4" C3" C5" 114.3(4)
C2" C3" C4" 125.5(4)
C2" C3" C5" 120.1(4)
C3" C2" H2" 116.7
C3" C2" C1" 126.6(4)
C1" C2" H2" 116.7
C2' C3' C4' 116.9(5)
C5' C3' C2' 120.2(6)
C5' C3' C4' 122.9(5)
C2 C3 H3A 109.4
C2 C3 H3B 109.4
C4 C3 C2 111.1(3)
C4 C3 H3A 109.4
C4 C3 H3B 109.4
H3A C3 H3B 108.0
C4 C5 H5 118.6
C6 C5 C4 122.8(3)
C6 C5 H5 118.6
C2' C1' C6 175.3(4)
C3" C5" H5"A 109.5
C3" C5" H5"B 109.5
C3" C5" H5"C 109.5
H5"A C5" H5"B 109.5
H5"A C5" H5"C 109.5
H5"B C5" H5"C 109.5
C2 C1" H1"A 108.5
C2 C1" H1"B 108.5
C2" C1" C2 115.1(3)
C2" C1" H1"A 108.5
C2" C1" H1"B 108.5
H1"A C1" H1"B 107.5
C3' C4' H4'A 109.5
C3' C4' H4'B 109.5
C3' C4' H4'C 109.5
H4'A C4' H4'B 109.5
H4'A C4' H4'C 109.5
H4'B C4' H4'C 109.5
C3' C5' H5'A 120.0
C3' C5' H5'B 120.0
H5'A C5' H5'B 120.0

loop_
_geom_bond_atom_site_label_1
_geom_bond_atom_site_label_2
_geom_bond_distance
O1 H1 0.8200
O1 C4 1.441(4)
O2 H2 0.8200
O2 C1 1.424(4)
O3 H3 0.8200
O3 C2 1.439(4)
C2 C1 1.529(5)
C2 C3 1.534(4)
C2 C1" 1.547(5)
C4 H4 0.9800
C4 C3 1.511(5)
C4 C5 1.513(5)
C1 H1A 0.9800
C1 C6 1.524(5)
C6 C5 1.349(5)
C6 C1' 1.431(5)
C4" H4"A 0.9600
C4" H4"B 0.9600
C4" H4"C 0.9600
C4" C3" 1.499(6)
C2' C3' 1.442(6)
C2' C1' 1.191(6)
C3" C2" 1.320(6)
C3" C5" 1.509(6)
C2" H2" 0.9300
C2" C1" 1.503(6)
C3' C4' 1.450(9)
C3' C5' 1.374(9)
C3 H3A 0.9700
C3 H3B 0.9700
C5 H5 0.9300
C5" H5"A 0.9600
C5" H5"B 0.9600
C5" H5"C 0.9600
C1" H1"A 0.9700
C1" H1"B 0.9700
C4' H4'A 0.9600
C4' H4'B 0.9600
C4' H4'C 0.9600
C5' H5'A 0.9300
C5' H5'B 0.9300

loop_
_geom_torsion_atom_site_label_1
_geom_torsion_atom_site_label_2
_geom_torsion_atom_site_label_3
_geom_torsion_atom_site_label_4
_geom_torsion
O1 C4 C3 C2 167.1(3)
O1 C4 C5 C6 -135.3(3)
O2 C1 C6 C5 -143.1(3)
O2 C1 C6 C1' 38.3(4)
O3 C2 C1 O2 57.8(3)
O3 C2 C1 C6 -68.6(3)
O3 C2 C3 C4 55.9(3)
O3 C2 C1" C2" 179.7(3)
C2 C1 C6 C5 -17.2(4)
C2 C1 C6 C1' 164.2(3)
C1 C2 C3 C4 -62.8(3)
C1 C2 C1" C2" -59.3(4)
C1 C6 C5 C4 -0.1(5)
C1 C6 C1' C2' 2(6)
C4" C3" C2" C1" -1.3(6)
C3" C2" C1" C2 106.8(4)
C3' C2' C1' C6 -8(18)
C3 C2 C1 O2 173.6(3)
C3 C2 C1 C6 47.2(3)
C3 C2 C1" C2" 63.6(4)
C3 C4 C5 C6 -14.3(5)
C5 C4 C3 C2 45.4(4)
C5 C6 C1' C2' -177(5)
C1' C6 C5 C4 178.5(3)
C1' C2' C3' C4' -65(14)
C1' C2' C3' C5' 113(14)
C5" C3" C2" C1" 178.8(4)
C1" C2 C1 O2 -61.7(3)
C1" C2 C1 C6 171.9(3)
C1" C2 C3 C4 173.3(3)

loop_
_twin_individual_id
_twin_individual_mass_fraction_refined
1 0.683(2)
2 0.317(2)
